data_7711039
loop_
_publ_author_name
'Francis, Samuel'
'Rice, Craig'
'Scattergood, Paul A.'
'Elliott, Paul'

_publ_section_title
;
 Synthesis and characterisation of group 8
 tris(1-benzyl-1,2,3-triazol-4-yl)-p-anisoylmethane complexes
;
_journal_name_full 'Dalton Transactions'
_journal_paper_doi 10.1039/D2DT02503E
_journal_year 2022
_chemical_formula_sum 'C78 H68 F12 N22 O2 Os P2'
_chemical_formula_weight 1825.68
_space_group_crystal_system triclinic
_space_group_IT_number 2
_space_group_name_Hall '-P 1'
_space_group_name_H-M_alt 'P -1'
_atom_sites_solution_hydrogens geom
_audit_creation_method SHELXL-2018/3
_audit_update_record
;
2022-03-07 deposited with the CCDC.	2022-08-22 downloaded from the CCDC.
;
_cell_angle_alpha 95.897(10)
_cell_angle_beta 94.850(9)
_cell_angle_gamma 92.366(14)
_cell_formula_units_Z 1
_cell_length_a 11.866(3)
_cell_length_b 12.902(3)
_cell_length_c 12.921(3)
_cell_measurement_reflns_used 9623
_cell_measurement_temperature 150(2)
_cell_measurement_theta_max 30.41
_cell_measurement_theta_min 2.25
_cell_volume 1958.1(8)
_computing_cell_refinement 'Bruker SAINT'
_computing_data_collection 'Bruker APEX2'
_computing_data_reduction 'Bruker SAINT'
_computing_molecular_graphics 'Bruker SHELXTL'
_computing_publication_material 'Bruker SHELXTL'
_computing_structure_refinement 'SHELXL-2014 (Sheldrick 2014)'
_computing_structure_solution 'SHELXS-97 (Sheldrick 2008)'
_diffrn_ambient_temperature 150(2)
_diffrn_measured_fraction_theta_full 0.999
_diffrn_measured_fraction_theta_max 0.985
_diffrn_measurement_device_type 'Bruker APEX-II CCD'
_diffrn_measurement_method '\f and \w scans'
_diffrn_radiation_type MoK\a
_diffrn_radiation_wavelength 0.71073
_diffrn_reflns_av_R_equivalents 0.0567
_diffrn_reflns_av_unetI/netI 0.0464
_diffrn_reflns_Laue_measured_fraction_full 0.999
_diffrn_reflns_Laue_measured_fraction_max 0.985
_diffrn_reflns_limit_h_max 16
_diffrn_reflns_limit_h_min -16
_diffrn_reflns_limit_k_max 18
_diffrn_reflns_limit_k_min -17
_diffrn_reflns_limit_l_max 17
_diffrn_reflns_limit_l_min -18
_diffrn_reflns_number 56525
_diffrn_reflns_point_group_measured_fraction_full 0.999
_diffrn_reflns_point_group_measured_fraction_max 0.985
_diffrn_reflns_theta_full 25.242
_diffrn_reflns_theta_max 30.595
_diffrn_reflns_theta_min 2.125
_exptl_absorpt_coefficient_mu 1.760
_exptl_absorpt_correction_T_max 0.7461
_exptl_absorpt_correction_T_min 0.5819
_exptl_absorpt_correction_type multi-scan
_exptl_absorpt_process_details
;
 SADABS 2016/2: Krause, L., Herbst-Irmer, R., Sheldrick G.M. & Stalke D.,
 J. Appl. Cryst. 48 (2015) 3-10
;
_exptl_crystal_colour yellow
_exptl_crystal_density_diffrn 1.548
_exptl_crystal_description plate
_exptl_crystal_F_000 920
_exptl_crystal_size_max 0.12
_exptl_crystal_size_mid 0.10
_exptl_crystal_size_min 0.05
_refine_diff_density_max 1.484
_refine_diff_density_min -1.405
_refine_diff_density_rms 0.114
_refine_ls_extinction_method none
_refine_ls_goodness_of_fit_ref 1.046
_refine_ls_hydrogen_treatment constr
_refine_ls_matrix_type full
_refine_ls_number_parameters 568
_refine_ls_number_reflns 11883
_refine_ls_number_restraints 0
_refine_ls_restrained_S_all 1.046
_refine_ls_R_factor_all 0.0445
_refine_ls_R_factor_gt 0.0395
_refine_ls_shift/su_max 0.001
_refine_ls_shift/su_mean 0.000
_refine_ls_structure_factor_coef Fsqd
_refine_ls_weighting_details 'w=1/[\s^2^(Fo^2^)+(0.0646P)^2^+0.9582P] where P=(Fo^2^+2Fc^2^)/3'
_refine_ls_weighting_scheme calc
_refine_ls_wR_factor_gt 0.0993
_refine_ls_wR_factor_ref 0.1032
_reflns_Friedel_coverage 0.000
_reflns_number_gt 11329
_reflns_number_total 11883
_reflns_threshold_expression 'I > 2\s(I)'
_cod_data_source_file d2dt02503e2.cif
_cod_data_source_block mo_PIPE_Os_tripod_0m_a
_cod_original_cell_volume 1958.2(9)
_cod_database_code 7711039
_shelx_shelxl_version_number 2018/3
_shelx_space_group_comment
;
The symmetry employed for this shelxl refinement is uniquely defined
by the following loop, which should always be used as a source of
symmetry information in preference to the above space-group names.
They are only intended as comments.
;

loop_
_space_group_symop_operation_xyz
'x, y, z'
'-x, -y, -z'

loop_
_atom_site_label
_atom_site_type_symbol
_atom_site_fract_x
_atom_site_fract_y
_atom_site_fract_z
_atom_site_U_iso_or_equiv
_atom_site_adp_type
_atom_site_occupancy
_atom_site_site_symmetry_order
_atom_site_calc_flag
_atom_site_refinement_flags_posn
_atom_site_refinement_flags_adp
_atom_site_refinement_flags_occupancy
_atom_site_disorder_assembly
_atom_site_disorder_group
Os1 Os 0.500000 0.500000 0.500000 0.02157(5) Uani 1 2 d S . P . .
P1 P 0.13554(9) 0.71239(10) 0.01001(8) 0.0474(2) Uani 1 1 d . . . . .
F1 F 0.1353(9) 0.5885(6) -0.0088(12) 0.120(4) Uani 0.579(16) 1 d . . P A 1
F2 F 0.0848(6) 0.7193(11) -0.1036(5) 0.101(4) Uani 0.579(16) 1 d . . P A 1
F3 F 0.1403(7) 0.8320(6) 0.0363(11) 0.094(4) Uani 0.579(16) 1 d . . P A 1
F4 F 0.1902(10) 0.7056(12) 0.1258(6) 0.115(5) Uani 0.579(16) 1 d . . P A 1
F1' F 0.1734(12) 0.6401(19) 0.0902(19) 0.161(12) Uani 0.421(16) 1 d . . P A 2
F2' F 0.1304(11) 0.6355(16) -0.0933(14) 0.143(9) Uani 0.421(16) 1 d . . P A 2
F3' F 0.1040(8) 0.8072(14) -0.0612(15) 0.111(7) Uani 0.421(16) 1 d . . P A 2
F4' F 0.1436(16) 0.798(2) 0.1011(15) 0.178(11) Uani 0.421(16) 1 d . . P A 2
F5 F 0.2637(2) 0.7244(3) -0.0204(3) 0.0822(10) Uani 1 1 d . . . . .
F6 F 0.0096(3) 0.6967(3) 0.0353(4) 0.0993(13) Uani 1 1 d . . . . .
N1 N 0.24033(19) 0.4774(2) 0.26065(19) 0.0299(5) Uani 1 1 d . . . . .
N2 N 0.2771(2) 0.4724(2) 0.36133(18) 0.0277(5) Uani 1 1 d . . . . .
N3 N 0.38610(18) 0.50395(18) 0.37051(17) 0.0225(4) Uani 1 1 d . . . . .
N4 N 0.56791(19) 0.63618(19) 0.45738(18) 0.0249(4) Uani 1 1 d . . . . .
N5 N 0.6043(2) 0.7221(2) 0.51746(19) 0.0294(5) Uani 1 1 d . . . . .
N6 N 0.6407(2) 0.7874(2) 0.4514(2) 0.0334(5) Uani 1 1 d . . . . .
N7 N 0.59419(18) 0.42651(18) 0.39130(17) 0.0223(4) Uani 1 1 d . . . . .
N8 N 0.6442(2) 0.3371(2) 0.39805(19) 0.0287(5) Uani 1 1 d . . . . .
N9 N 0.6837(2) 0.3134(2) 0.30441(19) 0.0306(5) Uani 1 1 d . . . . .
N10 N 0.8342(5) 0.8722(5) 0.2482(5) 0.0901(16) Uani 1 1 d . . . . .
N11 N 0.3747(6) 0.8405(7) 0.4273(5) 0.109(3) Uani 1 1 d . . . . .
O1 O 0.6925(2) 0.71938(19) -0.09497(18) 0.0350(5) Uani 1 1 d . . . . .
C1 C 0.0338(3) 0.4801(4) 0.2855(2) 0.0431(9) Uani 1 1 d . . . . .
C2 C -0.0173(3) 0.4189(4) 0.3523(3) 0.0546(11) Uani 1 1 d . . . . .
H2 H 0.003173 0.348966 0.356409 0.065 Uiso 1 1 calc R U . . .
C3 C -0.0995(3) 0.4613(6) 0.4139(3) 0.0678(16) Uani 1 1 d . . . . .
H3 H -0.133596 0.419835 0.460511 0.081 Uiso 1 1 calc R U . . .
C4 C -0.1307(3) 0.5596(6) 0.4081(3) 0.0720(17) Uani 1 1 d . . . . .
H4 H -0.186004 0.587276 0.450773 0.086 Uiso 1 1 calc R U . . .
C5 C -0.0828(4) 0.6196(5) 0.3407(4) 0.0681(14) Uani 1 1 d . . . . .
H5 H -0.106326 0.688552 0.335646 0.082 Uiso 1 1 calc R U . . .
C6 C 0.0009(3) 0.5803(4) 0.2788(3) 0.0571(12) Uani 1 1 d . . . . .
H6 H 0.034548 0.622675 0.232699 0.069 Uiso 1 1 calc R U . . .
C7 C 0.3236(2) 0.5109(2) 0.2047(2) 0.0260(5) Uani 1 1 d . . . . .
H7 H 0.318149 0.519805 0.132409 0.031 Uiso 1 1 calc R U . . .
C8 C 0.4183(2) 0.5293(2) 0.2755(2) 0.0219(5) Uani 1 1 d . . . . .
C9 C 0.5438(2) 0.5581(2) 0.26852(19) 0.0211(5) Uani 1 1 d . . . . .
C10 C 0.5808(2) 0.6468(2) 0.3546(2) 0.0228(5) Uani 1 1 d . . . . .
C11 C 0.6281(3) 0.7441(2) 0.3508(2) 0.0296(6) Uani 1 1 d . . . . .
H11 H 0.647797 0.774956 0.290686 0.036 Uiso 1 1 calc R U . . .
C12 C 0.6833(4) 0.8948(3) 0.4912(3) 0.0449(8) Uani 1 1 d . . . . .
H12A H 0.623328 0.930681 0.527587 0.054 Uiso 1 1 calc R U . . .
H12B H 0.699325 0.933392 0.431323 0.054 Uiso 1 1 calc R U . . .
C13 C 0.7882(4) 0.8982(3) 0.5647(4) 0.0571(12) Uani 1 1 d . . . . .
C14 C 0.8931(6) 0.8863(6) 0.5263(6) 0.092(2) Uani 1 1 d . . . . .
H14 H 0.899439 0.876781 0.453210 0.110 Uiso 1 1 calc R U . . .
C15 C 0.9900(6) 0.8886(6) 0.5974(6) 0.095(2) Uani 1 1 d . . . . .
H15 H 1.061996 0.880666 0.571384 0.114 Uiso 1 1 calc R U . . .
C16 C 0.9831(6) 0.9018(5) 0.7027(6) 0.092(2) Uani 1 1 d . . . . .
H16 H 1.049456 0.901139 0.749183 0.110 Uiso 1 1 calc R U . . .
C17 C 0.8788(7) 0.9162(9) 0.7419(6) 0.121(3) Uani 1 1 d . . . . .
H17 H 0.871692 0.923435 0.814932 0.145 Uiso 1 1 calc R U . . .
C18 C 0.7828(5) 0.9198(7) 0.6685(5) 0.096(2) Uani 1 1 d . . . . .
H18 H 0.712520 0.937971 0.693595 0.115 Uiso 1 1 calc R U . . .
C19 C 0.6032(2) 0.4599(2) 0.2950(2) 0.0228(5) Uani 1 1 d . . . . .
C20 C 0.6612(2) 0.3863(2) 0.2384(2) 0.0267(5) Uani 1 1 d . . . . .
H20 H 0.680956 0.386836 0.168714 0.032 Uiso 1 1 calc R U . . .
C21 C 0.7423(3) 0.2153(3) 0.2847(3) 0.0438(8) Uani 1 1 d . . . . .
H21A H 0.784314 0.199965 0.350449 0.053 Uiso 1 1 calc R U . . .
H21B H 0.798123 0.224640 0.233203 0.053 Uiso 1 1 calc R U . . .
C22 C 0.6621(4) 0.1241(3) 0.2443(3) 0.0489(10) Uani 1 1 d . . . . .
C23 C 0.5893(4) 0.0832(4) 0.3082(4) 0.0598(11) Uani 1 1 d . . . . .
H23 H 0.587413 0.114913 0.377649 0.072 Uiso 1 1 calc R U . . .
C24 C 0.5182(6) -0.0041(4) 0.2730(5) 0.0790(16) Uani 1 1 d . . . . .
H24 H 0.468431 -0.031010 0.318760 0.095 Uiso 1 1 calc R U . . .
C25 C 0.5188(7) -0.0514(5) 0.1742(6) 0.094(2) Uani 1 1 d . . . . .
H25 H 0.471654 -0.112222 0.151660 0.113 Uiso 1 1 calc R U . . .
C26 C 0.5878(8) -0.0109(6) 0.1075(6) 0.106(3) Uani 1 1 d . . . . .
H26 H 0.587246 -0.042372 0.037623 0.127 Uiso 1 1 calc R U . . .
C27 C 0.6593(6) 0.0771(4) 0.1420(4) 0.0741(15) Uani 1 1 d . . . . .
H27 H 0.706663 0.105160 0.095014 0.089 Uiso 1 1 calc R U . . .
C28 C 0.5752(2) 0.5946(2) 0.1648(2) 0.0234(5) Uani 1 1 d . . . . .
C29 C 0.6888(2) 0.5908(2) 0.1411(2) 0.0274(5) Uani 1 1 d . . . . .
H29 H 0.741672 0.558862 0.185520 0.033 Uiso 1 1 calc R U . . .
C30 C 0.7250(2) 0.6326(3) 0.0546(2) 0.0302(6) Uani 1 1 d . . . . .
H30 H 0.801811 0.628604 0.039643 0.036 Uiso 1 1 calc R U . . .
C31 C 0.6482(2) 0.6809(2) -0.0109(2) 0.0273(5) Uani 1 1 d . . . . .
C32 C 0.5357(2) 0.6875(2) 0.0118(2) 0.0284(5) Uani 1 1 d . . . . .
H32 H 0.483382 0.720358 -0.032368 0.034 Uiso 1 1 calc R U . . .
C33 C 0.5003(2) 0.6456(2) 0.1000(2) 0.0271(5) Uani 1 1 d . . . . .
H33 H 0.424037 0.651719 0.116129 0.033 Uiso 1 1 calc R U . . .
C34 C 0.6156(3) 0.7602(3) -0.1708(3) 0.0421(8) Uani 1 1 d . . . . .
H34A H 0.550673 0.710505 -0.190130 0.063 Uiso 1 1 calc R U . . .
H34B H 0.654548 0.770991 -0.233055 0.063 Uiso 1 1 calc R U . . .
H34C H 0.589188 0.826777 -0.140984 0.063 Uiso 1 1 calc R U . . .
C35 C 0.8761(5) 0.9069(4) 0.0604(5) 0.0703(14) Uani 1 1 d . . . . .
H35A H 0.957131 0.900977 0.053075 0.105 Uiso 1 1 calc R U . . .
H35B H 0.854356 0.977330 0.047913 0.105 Uiso 1 1 calc R U . . .
H35C H 0.832646 0.855676 0.009502 0.105 Uiso 1 1 calc R U . . .
C36 C 0.8525(5) 0.8873(4) 0.1651(5) 0.0652(12) Uani 1 1 d . . . . .
C37 C 0.1985(16) 0.7655(14) 0.3702(10) 0.223(9) Uani 1 1 d . . . . .
C38 C 0.2951(10) 0.8128(8) 0.3934(10) 0.126(4) Uani 1 1 d . . . . .
C39 C 0.1236(2) 0.4370(3) 0.2197(3) 0.0410(8) Uani 1 1 d . . . . .
H39A H 0.119603 0.359984 0.216903 0.049 Uiso 1 1 calc R U . . .
H39B H 0.107904 0.455433 0.147522 0.049 Uiso 1 1 calc R U . . .

loop_
_atom_site_aniso_label
_atom_site_aniso_U_11
_atom_site_aniso_U_22
_atom_site_aniso_U_33
_atom_site_aniso_U_23
_atom_site_aniso_U_13
_atom_site_aniso_U_12
Os1 0.01795(7) 0.02956(8) 0.01587(7) -0.00455(5) 0.00133(4) 0.00298(5)
P1 0.0383(5) 0.0701(7) 0.0365(5) 0.0083(4) 0.0064(4) 0.0204(4)
F1 0.164(9) 0.059(4) 0.144(11) 0.006(5) 0.051(8) 0.026(4)
F2 0.064(4) 0.186(12) 0.052(4) 0.051(5) -0.021(3) -0.029(5)
F3 0.066(4) 0.062(4) 0.157(11) -0.005(5) 0.036(6) 0.012(3)
F4 0.107(7) 0.205(14) 0.034(3) 0.023(5) -0.003(3) 0.013(8)
F1' 0.085(9) 0.23(2) 0.22(2) 0.20(2) 0.090(12) 0.108(13)
F2' 0.093(8) 0.186(17) 0.131(13) -0.092(13) 0.035(8) 0.011(9)
F3' 0.050(5) 0.141(13) 0.165(15) 0.110(12) 0.019(7) 0.028(6)
F4' 0.158(14) 0.23(2) 0.113(12) -0.102(14) -0.049(11) 0.067(15)
F5 0.0424(14) 0.144(3) 0.0650(18) 0.0132(19) 0.0146(13) 0.0312(17)
F6 0.0492(17) 0.108(3) 0.153(4) 0.049(3) 0.036(2) 0.0164(17)
N1 0.0164(10) 0.0511(15) 0.0202(11) -0.0041(10) 0.0007(8) -0.0003(9)
N2 0.0214(10) 0.0406(13) 0.0200(10) -0.0029(9) 0.0026(8) 0.0003(9)
N3 0.0158(9) 0.0309(11) 0.0192(10) -0.0043(8) 0.0003(7) 0.0023(8)
N4 0.0200(10) 0.0310(12) 0.0214(10) -0.0062(8) -0.0009(8) 0.0037(8)
N5 0.0284(11) 0.0321(12) 0.0254(11) -0.0054(9) -0.0013(9) 0.0008(9)
N6 0.0353(13) 0.0312(13) 0.0306(13) -0.0047(10) -0.0042(10) -0.0028(10)
N7 0.0193(9) 0.0280(11) 0.0189(10) -0.0034(8) 0.0022(7) 0.0060(8)
N8 0.0273(11) 0.0367(13) 0.0222(11) 0.0001(9) 0.0028(9) 0.0087(9)
N9 0.0313(12) 0.0359(13) 0.0248(11) -0.0035(9) 0.0058(9) 0.0130(10)
N10 0.092(4) 0.091(4) 0.088(4) 0.017(3) 0.016(3) -0.029(3)
N11 0.092(4) 0.168(7) 0.067(3) -0.004(4) -0.007(3) 0.051(5)
O1 0.0348(11) 0.0423(12) 0.0288(11) 0.0085(9) 0.0051(9) -0.0024(9)
C1 0.0190(13) 0.085(3) 0.0235(14) -0.0010(15) -0.0029(10) 0.0019(14)
C2 0.0310(17) 0.095(3) 0.0342(18) 0.0041(19) -0.0001(13) -0.0202(19)
C3 0.0272(17) 0.143(5) 0.0306(18) 0.006(2) 0.0035(14) -0.014(2)
C4 0.0209(15) 0.162(6) 0.0297(18) -0.004(2) -0.0004(13) 0.011(2)
C5 0.044(2) 0.111(4) 0.049(2) 0.001(2) -0.0024(18) 0.034(3)
C6 0.0367(18) 0.103(4) 0.0338(18) 0.013(2) 0.0037(14) 0.017(2)
C7 0.0196(11) 0.0371(14) 0.0199(11) -0.0031(10) 0.0010(9) 0.0027(10)
C8 0.0177(10) 0.0265(12) 0.0204(11) -0.0047(9) 0.0018(8) 0.0036(9)
C9 0.0158(10) 0.0275(12) 0.0188(11) -0.0034(9) 0.0014(8) 0.0020(9)
C10 0.0175(10) 0.0293(13) 0.0203(11) -0.0023(9) -0.0007(8) 0.0032(9)
C11 0.0299(13) 0.0324(14) 0.0250(13) -0.0014(10) -0.0004(10) 0.0005(11)
C12 0.059(2) 0.0289(16) 0.0420(19) -0.0062(13) -0.0116(16) -0.0019(14)
C13 0.048(2) 0.0291(17) 0.087(3) -0.0135(18) -0.016(2) 0.0002(15)
C14 0.080(4) 0.114(5) 0.076(4) -0.009(4) -0.011(3) 0.025(4)
C15 0.064(4) 0.123(6) 0.093(5) 0.004(4) -0.013(3) 0.026(4)
C16 0.089(4) 0.075(4) 0.101(5) 0.002(3) -0.043(4) 0.005(3)
C17 0.082(5) 0.212(10) 0.068(4) 0.038(5) -0.015(4) -0.027(6)
C18 0.063(3) 0.168(7) 0.057(3) 0.033(4) -0.005(3) -0.012(4)
C19 0.0185(10) 0.0282(13) 0.0206(11) -0.0037(9) 0.0012(8) 0.0023(9)
C20 0.0257(12) 0.0322(14) 0.0219(12) -0.0028(10) 0.0047(9) 0.0071(10)
C21 0.051(2) 0.0461(19) 0.0366(17) 0.0006(14) 0.0087(14) 0.0288(16)
C22 0.075(3) 0.0380(18) 0.0353(17) -0.0007(14) 0.0084(17) 0.0272(18)
C23 0.072(3) 0.053(2) 0.054(3) 0.0005(19) 0.004(2) 0.019(2)
C24 0.096(4) 0.048(3) 0.093(4) 0.004(3) 0.001(3) 0.016(3)
C25 0.120(6) 0.046(3) 0.108(5) -0.019(3) -0.005(4) 0.019(3)
C26 0.150(7) 0.082(4) 0.077(4) -0.041(4) 0.006(4) 0.028(4)
C27 0.104(4) 0.064(3) 0.051(3) -0.017(2) 0.012(3) 0.026(3)
C28 0.0207(11) 0.0294(13) 0.0192(11) -0.0017(9) 0.0013(9) 0.0015(9)
C29 0.0223(12) 0.0358(15) 0.0242(12) 0.0023(10) 0.0030(9) 0.0029(10)
C30 0.0229(12) 0.0395(16) 0.0279(14) 0.0006(11) 0.0050(10) 0.0014(11)
C31 0.0287(13) 0.0274(13) 0.0245(13) -0.0019(10) 0.0027(10) -0.0012(10)
C32 0.0273(13) 0.0314(14) 0.0258(13) 0.0012(10) -0.0007(10) 0.0026(10)
C33 0.0218(12) 0.0318(14) 0.0271(13) 0.0007(10) 0.0000(9) 0.0021(10)
C34 0.0481(19) 0.0443(19) 0.0351(17) 0.0121(14) 0.0024(14) -0.0002(15)
C35 0.072(3) 0.057(3) 0.085(4) 0.007(3) 0.026(3) 0.007(2)
C36 0.064(3) 0.055(3) 0.078(4) 0.010(2) 0.014(3) -0.010(2)
C37 0.271(18) 0.263(18) 0.107(8) -0.038(10) 0.001(10) -0.137(16)
C38 0.138(8) 0.111(7) 0.148(10) 0.055(7) 0.075(8) 0.010(6)
C39 0.0194(13) 0.072(2) 0.0278(15) -0.0075(14) -0.0011(10) -0.0053(13)

loop_
_atom_type_symbol
_atom_type_description
_atom_type_scat_dispersion_real
_atom_type_scat_dispersion_imag
_atom_type_scat_source
C C 0.0033 0.0016 'International Tables Vol C Tables 4.2.6.8 and 6.1.1.4'
H H 0.0000 0.0000 'International Tables Vol C Tables 4.2.6.8 and 6.1.1.4'
F F 0.0171 0.0103 'International Tables Vol C Tables 4.2.6.8 and 6.1.1.4'
N N 0.0061 0.0033 'International Tables Vol C Tables 4.2.6.8 and 6.1.1.4'
O O 0.0106 0.0060 'International Tables Vol C Tables 4.2.6.8 and 6.1.1.4'
Os Os -1.2165 7.6030 'International Tables Vol C Tables 4.2.6.8 and 6.1.1.4'
P P 0.1023 0.0942 'International Tables Vol C Tables 4.2.6.8 and 6.1.1.4'

loop_
_geom_angle_atom_site_label_1
_geom_angle_atom_site_label_2
_geom_angle_atom_site_label_3
_geom_angle
_geom_angle_site_symmetry_1
_geom_angle_site_symmetry_3
_geom_angle_publ_flag
N4 Os1 N4 180.0 2_666 . ?
N4 Os1 N7 85.81(9) 2_666 2_666 ?
N4 Os1 N7 94.19(9) . 2_666 ?
N4 Os1 N7 94.19(9) 2_666 . ?
N4 Os1 N7 85.81(9) . . ?
N7 Os1 N7 180.00(15) 2_666 . ?
N4 Os1 N3 84.93(9) 2_666 2_666 ?
N4 Os1 N3 95.07(9) . 2_666 ?
N7 Os1 N3 82.16(9) 2_666 2_666 ?
N7 Os1 N3 97.84(9) . 2_666 ?
N4 Os1 N3 95.07(9) 2_666 . ?
N4 Os1 N3 84.93(9) . . ?
N7 Os1 N3 97.84(9) 2_666 . ?
N7 Os1 N3 82.16(9) . . ?
N3 Os1 N3 180.00(9) 2_666 . ?
F1' P1 F4' 86.0(13) . . ?
F3 P1 F2 92.5(6) . . ?
F1' P1 F6 90.6(5) . . ?
F4' P1 F6 84.7(9) . . ?
F3 P1 F6 94.6(3) . . ?
F2 P1 F6 85.3(3) . . ?
F1' P1 F2' 100.5(13) . . ?
F4' P1 F2' 172.6(14) . . ?
F6 P1 F2' 98.6(5) . . ?
F3 P1 F4 87.5(6) . . ?
F2 P1 F4 178.8(5) . . ?
F6 P1 F4 95.9(5) . . ?
F3 P1 F1 175.8(7) . . ?
F2 P1 F1 91.7(6) . . ?
F6 P1 F1 86.1(4) . . ?
F4 P1 F1 88.3(6) . . ?
F1' P1 F5 89.7(5) . . ?
F4' P1 F5 97.9(9) . . ?
F3 P1 F5 87.5(3) . . ?
F2 P1 F5 93.0(3) . . ?
F6 P1 F5 177.4(2) . . ?
F2' P1 F5 78.8(5) . . ?
F4 P1 F5 85.8(5) . . ?
F1 P1 F5 91.9(4) . . ?
F1' P1 F3' 169.9(13) . . ?
F4' P1 F3' 84.5(11) . . ?
F6 P1 F3' 91.9(3) . . ?
F2' P1 F3' 88.8(10) . . ?
F5 P1 F3' 88.3(3) . . ?
N2 N1 C7 112.1(2) . . ?
N2 N1 C39 120.3(3) . . ?
C7 N1 C39 127.1(2) . . ?
N3 N2 N1 105.8(2) . . ?
N2 N3 C8 110.2(2) . . ?
N2 N3 Os1 126.58(18) . . ?
C8 N3 Os1 122.82(17) . . ?
N5 N4 C10 110.9(2) . . ?
N5 N4 Os1 128.6(2) . . ?
C10 N4 Os1 120.52(18) . . ?
N4 N5 N6 104.9(2) . . ?
N5 N6 C11 112.3(2) . . ?
N5 N6 C12 120.1(3) . . ?
C11 N6 C12 127.5(3) . . ?
N8 N7 C19 110.5(2) . . ?
N8 N7 Os1 126.45(18) . . ?
C19 N7 Os1 122.67(17) . . ?
N7 N8 N9 105.3(2) . . ?
N8 N9 C20 112.4(2) . . ?
N8 N9 C21 119.2(3) . . ?
C20 N9 C21 128.4(3) . . ?
C31 O1 C34 117.8(3) . . ?
C6 C1 C2 119.4(4) . . ?
C6 C1 C39 120.1(4) . . ?
C2 C1 C39 120.5(4) . . ?
C1 C2 C3 119.4(5) . . ?
C1 C2 H2 120.3 . . ?
C3 C2 H2 120.3 . . ?
C4 C3 C2 121.1(5) . . ?
C4 C3 H3 119.4 . . ?
C2 C3 H3 119.4 . . ?
C3 C4 C5 119.9(4) . . ?
C3 C4 H4 120.0 . . ?
C5 C4 H4 120.0 . . ?
C4 C5 C6 120.6(5) . . ?
C4 C5 H5 119.7 . . ?
C6 C5 H5 119.7 . . ?
C1 C6 C5 119.5(5) . . ?
C1 C6 H6 120.2 . . ?
C5 C6 H6 120.2 . . ?
N1 C7 C8 105.2(2) . . ?
N1 C7 H7 127.4 . . ?
C8 C7 H7 127.4 . . ?
N3 C8 C7 106.7(2) . . ?
N3 C8 C9 117.6(2) . . ?
C7 C8 C9 135.3(2) . . ?
C19 C9 C8 103.7(2) . . ?
C19 C9 C10 108.5(2) . . ?
C8 C9 C10 108.2(2) . . ?
C19 C9 C28 112.7(2) . . ?
C8 C9 C28 116.3(2) . . ?
C10 C9 C28 107.2(2) . . ?
C11 C10 N4 107.1(2) . . ?
C11 C10 C9 131.7(3) . . ?
N4 C10 C9 121.2(2) . . ?
N6 C11 C10 104.9(3) . . ?
N6 C11 H11 127.6 . . ?
C10 C11 H11 127.6 . . ?
N6 C12 C13 113.2(3) . . ?
N6 C12 H12A 108.9 . . ?
C13 C12 H12A 108.9 . . ?
N6 C12 H12B 108.9 . . ?
C13 C12 H12B 108.9 . . ?
H12A C12 H12B 107.7 . . ?
C18 C13 C14 119.1(5) . . ?
C18 C13 C12 120.5(5) . . ?
C14 C13 C12 120.3(5) . . ?
C13 C14 C15 118.9(7) . . ?
C13 C14 H14 120.5 . . ?
C15 C14 H14 120.5 . . ?
C16 C15 C14 121.6(7) . . ?
C16 C15 H15 119.2 . . ?
C14 C15 H15 119.2 . . ?
C15 C16 C17 119.8(6) . . ?
C15 C16 H16 120.1 . . ?
C17 C16 H16 120.1 . . ?
C16 C17 C18 117.5(7) . . ?
C16 C17 H17 121.2 . . ?
C18 C17 H17 121.2 . . ?
C13 C18 C17 122.4(7) . . ?
C13 C18 H18 118.8 . . ?
C17 C18 H18 118.8 . . ?
N7 C19 C20 107.1(2) . . ?
N7 C19 C9 118.8(2) . . ?
C20 C19 C9 133.8(2) . . ?
N9 C20 C19 104.6(2) . . ?
N9 C20 H20 127.7 . . ?
C19 C20 H20 127.7 . . ?
N9 C21 C22 112.6(3) . . ?
N9 C21 H21A 109.1 . . ?
C22 C21 H21A 109.1 . . ?
N9 C21 H21B 109.1 . . ?
C22 C21 H21B 109.1 . . ?
H21A C21 H21B 107.8 . . ?
C23 C22 C27 117.4(5) . . ?
C23 C22 C21 120.6(4) . . ?
C27 C22 C21 122.0(5) . . ?
C22 C23 C24 121.1(5) . . ?
C22 C23 H23 119.5 . . ?
C24 C23 H23 119.5 . . ?
C25 C24 C23 121.0(7) . . ?
C25 C24 H24 119.5 . . ?
C23 C24 H24 119.5 . . ?
C24 C25 C26 119.5(6) . . ?
C24 C25 H25 120.3 . . ?
C26 C25 H25 120.3 . . ?
C25 C26 C27 119.9(6) . . ?
C25 C26 H26 120.0 . . ?
C27 C26 H26 120.0 . . ?
C22 C27 C26 121.0(6) . . ?
C22 C27 H27 119.5 . . ?
C26 C27 H27 119.5 . . ?
C33 C28 C29 118.0(3) . . ?
C33 C28 C9 122.8(2) . . ?
C29 C28 C9 118.6(2) . . ?
C30 C29 C28 121.4(3) . . ?
C30 C29 H29 119.3 . . ?
C28 C29 H29 119.3 . . ?
C29 C30 C31 119.8(3) . . ?
C29 C30 H30 120.1 . . ?
C31 C30 H30 120.1 . . ?
O1 C31 C32 124.8(3) . . ?
O1 C31 C30 115.3(3) . . ?
C32 C31 C30 119.9(3) . . ?
C31 C32 C33 119.7(3) . . ?
C31 C32 H32 120.1 . . ?
C33 C32 H32 120.1 . . ?
C32 C33 C28 121.1(3) . . ?
C32 C33 H33 119.5 . . ?
C28 C33 H33 119.5 . . ?
O1 C34 H34A 109.5 . . ?
O1 C34 H34B 109.5 . . ?
H34A C34 H34B 109.5 . . ?
O1 C34 H34C 109.5 . . ?
H34A C34 H34C 109.5 . . ?
H34B C34 H34C 109.5 . . ?
C36 C35 H35A 109.5 . . ?
C36 C35 H35B 109.5 . . ?
H35A C35 H35B 109.5 . . ?
C36 C35 H35C 109.5 . . ?
H35A C35 H35C 109.5 . . ?
H35B C35 H35C 109.5 . . ?
N10 C36 C35 179.6(7) . . ?
N11 C38 C37 166.1(15) . . ?
N1 C39 C1 112.8(3) . . ?
N1 C39 H39A 109.0 . . ?
C1 C39 H39A 109.0 . . ?
N1 C39 H39B 109.0 . . ?
C1 C39 H39B 109.0 . . ?
H39A C39 H39B 107.8 . . ?

loop_
_geom_bond_atom_site_label_1
_geom_bond_atom_site_label_2
_geom_bond_distance
_geom_bond_site_symmetry_2
_geom_bond_publ_flag
Os1 N4 2.048(3) 2_666 ?
Os1 N4 2.048(3) . ?
Os1 N7 2.049(2) 2_666 ?
Os1 N7 2.049(2) . ?
Os1 N3 2.066(2) 2_666 ?
Os1 N3 2.066(2) . ?
P1 F1' 1.516(9) . ?
P1 F4' 1.521(13) . ?
P1 F3 1.543(7) . ?
P1 F2 1.551(5) . ?
P1 F6 1.566(3) . ?
P1 F2' 1.574(10) . ?
P1 F4 1.592(8) . ?
P1 F1 1.592(7) . ?
P1 F5 1.608(3) . ?
P1 F3' 1.642(8) . ?
N1 N2 1.346(3) . ?
N1 C7 1.355(4) . ?
N1 C39 1.494(4) . ?
N2 N3 1.331(3) . ?
N3 C8 1.383(3) . ?
N4 N5 1.321(3) . ?
N4 C10 1.369(4) . ?
N5 N6 1.344(4) . ?
N6 C11 1.355(4) . ?
N6 C12 1.480(4) . ?
N7 N8 1.327(3) . ?
N7 C19 1.369(4) . ?
N8 N9 1.345(3) . ?
N9 C20 1.353(4) . ?
N9 C21 1.479(4) . ?
N10 C36 1.148(7) . ?
N11 C38 1.041(13) . ?
O1 C31 1.374(4) . ?
O1 C34 1.437(4) . ?
C1 C6 1.375(7) . ?
C1 C2 1.388(6) . ?
C1 C39 1.507(5) . ?
C2 C3 1.403(7) . ?
C2 H2 0.9500 . ?
C3 C4 1.343(9) . ?
C3 H3 0.9500 . ?
C4 C5 1.366(8) . ?
C4 H4 0.9500 . ?
C5 C6 1.406(6) . ?
C5 H5 0.9500 . ?
C6 H6 0.9500 . ?
C7 C8 1.384(3) . ?
C7 H7 0.9500 . ?
C8 C9 1.532(3) . ?
C9 C19 1.530(4) . ?
C9 C10 1.535(4) . ?
C9 C28 1.536(4) . ?
C10 C11 1.361(4) . ?
C11 H11 0.9500 . ?
C12 C13 1.497(5) . ?
C12 H12A 0.9900 . ?
C12 H12B 0.9900 . ?
C13 C18 1.349(8) . ?
C13 C14 1.387(9) . ?
C14 C15 1.407(9) . ?
C14 H14 0.9500 . ?
C15 C16 1.364(10) . ?
C15 H15 0.9500 . ?
C16 C17 1.388(11) . ?
C16 H16 0.9500 . ?
C17 C18 1.424(9) . ?
C17 H17 0.9500 . ?
C18 H18 0.9500 . ?
C19 C20 1.380(4) . ?
C20 H20 0.9500 . ?
C21 C22 1.504(6) . ?
C21 H21A 0.9900 . ?
C21 H21B 0.9900 . ?
C22 C23 1.370(7) . ?
C22 C27 1.393(6) . ?
C23 C24 1.393(8) . ?
C23 H23 0.9500 . ?
C24 C25 1.358(9) . ?
C24 H24 0.9500 . ?
C25 C26 1.365(11) . ?
C25 H25 0.9500 . ?
C26 C27 1.400(10) . ?
C26 H26 0.9500 . ?
C27 H27 0.9500 . ?
C28 C33 1.400(4) . ?
C28 C29 1.409(4) . ?
C29 C30 1.382(4) . ?
C29 H29 0.9500 . ?
C30 C31 1.400(4) . ?
C30 H30 0.9500 . ?
C31 C32 1.395(4) . ?
C32 C33 1.398(4) . ?
C32 H32 0.9500 . ?
C33 H33 0.9500 . ?
C34 H34A 0.9800 . ?
C34 H34B 0.9800 . ?
C34 H34C 0.9800 . ?
C35 C36 1.449(8) . ?
C35 H35A 0.9800 . ?
C35 H35B 0.9800 . ?
C35 H35C 0.9800 . ?
C37 C38 1.274(16) . ?
C39 H39A 0.9900 . ?
C39 H39B 0.9900 . ?
